data_4518278
loop_
_publ_author_name
'Leong, Bi-Xiang'
'Teo, Yeow-Chuan'
'Condamines, Clo\'e'
'Yang, Ming-Chung'
'Su, Ming-Der'
'So, Cheuk-Wai'

_publ_section_title
;
 A NHC-Silyliumylidene Cation for Catalytic N-Formylation of Amines Using
 Carbon Dioxide
;
_journal_name_full 'ACS Catalysis'
_journal_page_first 14824
_journal_page_last 14833
_journal_paper_doi 10.1021/acscatal.0c03795
_journal_year 2020
_chemical_formula_sum 'C13 H19 N O'
_chemical_formula_weight 205.29
_space_group_crystal_system hexagonal
_space_group_IT_number 169
_space_group_name_Hall 'P 61'
_space_group_name_H-M_alt 'P 61'
_atom_sites_solution_hydrogens geom
_atom_sites_solution_primary dual
_cell_angle_alpha 90
_cell_angle_beta 90
_cell_angle_gamma 120
_cell_formula_units_Z 6
_cell_length_a 16.8594(11)
_cell_length_b 16.8594(11)
_cell_length_c 8.3896(7)
_cell_measurement_reflns_used 3984
_cell_measurement_temperature 100.(2)
_cell_measurement_theta_max 26.4223
_cell_measurement_theta_min 2.8002
_cell_volume 2065.2(3)
_computing_cell_refinement 'SAINT V8.38A (Bruker AXS Inc., 2017)'
_computing_data_collection 'APEX3 (Bruker AXS Inc., 2018)'
_computing_data_reduction 'SAINT V8.38A (Bruker AXS Inc., 2017)'
_computing_molecular_graphics 'XP (Bruker AXS Inc., 2018)'
_computing_publication_material 'APEX3 (Bruker AXS Inc., 2018)'
_computing_structure_refinement 'SHELXL-2018/3 (Sheldrick, 2018)'
_computing_structure_solution 'XT, VERSION 2014/5'
_diffrn_ambient_temperature 100.(2)
_diffrn_detector_area_resol_mean 7.4074
_diffrn_measured_fraction_theta_full 0.999
_diffrn_measured_fraction_theta_max 0.999
_diffrn_measurement_device_type 'Photon II CPADs detector'
_diffrn_measurement_method 'phi and omega scans'
_diffrn_radiation_monochromator 'Multilayer Mirror'
_diffrn_radiation_type MoK\a
_diffrn_radiation_wavelength 0.71073
_diffrn_reflns_av_R_equivalents 0.1466
_diffrn_reflns_av_unetI/netI 0.1077
_diffrn_reflns_limit_h_max 22
_diffrn_reflns_limit_h_min -20
_diffrn_reflns_limit_k_max 22
_diffrn_reflns_limit_k_min -18
_diffrn_reflns_limit_l_max 11
_diffrn_reflns_limit_l_min -10
_diffrn_reflns_number 18567
_diffrn_reflns_theta_full 27.87
_diffrn_reflns_theta_max 27.87
_diffrn_reflns_theta_min 2.42
_diffrn_source 'Incoatec microfocus source'
_diffrn_source_type 'Bruker D8 Quest'
_exptl_absorpt_coefficient_mu 0.062
_exptl_absorpt_correction_T_max 1.00
_exptl_absorpt_correction_T_min 0.64
_exptl_absorpt_correction_type multi-scan
_exptl_absorpt_process_details
;
SADABS-2016/2 - Bruker AXS area detector scaling and absorption correction
;
_exptl_crystal_colour colourless
_exptl_crystal_density_diffrn 0.990
_exptl_crystal_density_method 'not measured'
_exptl_crystal_description needle
_exptl_crystal_F_000 672
_exptl_crystal_size_max 0.220
_exptl_crystal_size_mid 0.040
_exptl_crystal_size_min 0.020
_refine_diff_density_max 0.179
_refine_diff_density_min -0.175
_refine_ls_abs_structure_details
;

Flack x determined using 656 quotients [(I+)-(I-)]/[(I+)+(I-)]
(Parsons, Flack and Wagner, Acta Cryst. B69 (2013) 249-259).
;
_refine_ls_abs_structure_Flack -3.8(10)
_refine_ls_extinction_coef 0.036(7)
_refine_ls_extinction_method 'SHELXL-2018/3 (Sheldrick 2018)'
_refine_ls_goodness_of_fit_ref 1.022
_refine_ls_hydrogen_treatment constr
_refine_ls_matrix_type full
_refine_ls_number_parameters 141
_refine_ls_number_reflns 3278
_refine_ls_number_restraints 1
_refine_ls_restrained_S_all 1.022
_refine_ls_R_factor_all 0.1140
_refine_ls_R_factor_gt 0.0605
_refine_ls_shift/su_max 0.015
_refine_ls_shift/su_mean 0.001
_refine_ls_structure_factor_coef Fsqd
_refine_ls_weighting_details 'w=1/[\s^2^(Fo^2^)+(0.0693P)^2^] where P=(Fo^2^+2Fc^2^)/3'
_refine_ls_weighting_scheme calc
_refine_ls_wR_factor_gt 0.1324
_refine_ls_wR_factor_ref 0.1591
_reflns_number_gt 2072
_reflns_number_total 3278
_reflns_threshold_expression 'I > 2\s(I)'
_cod_data_source_file cs0c03795_si_002.cif
_cod_data_source_block scw2240m_sq
_cod_depositor_comments
;
The following automatic conversions were performed:

data item '_exptl_absorpt_correction_type' value 'Multi-Scan' was
changed to 'multi-scan' in accordance with the
/home/data/users/saulius/crontab/automatic-downloads/rss-feeds/ACS/lib/dictionaries/cif_core.dic
dictionary named 'cif_core.dic' version 2.4.2 last updated on
2011-04-26.

Automatic conversion script
Id: cif_fix_values 7556 2019-12-06 15:28:31Z antanas 
;
_cod_database_code 4518278

loop_
_space_group_symop_operation_xyz
'x, y, z'
'-y, x-y, z+1/3'
'-x+y, -x, z+2/3'
'-x, -y, z+1/2'
'y, -x+y, z+5/6'
'x-y, x, z+1/6'

loop_
_atom_site_type_symbol
_atom_site_label
_atom_site_fract_x
_atom_site_fract_y
_atom_site_fract_z
_atom_site_U_iso_or_equiv
_atom_site_adp_type
_atom_site_calc_flag
_atom_site_refinement_flags_adp
_atom_site_refinement_flags_occupancy
_atom_site_refinement_flags_posn
_atom_site_occupancy
_atom_site_disorder_assembly
_atom_site_disorder_group
C C1 -0.0629(3) 0.4618(2) 0.5799(5) 0.0271(8) Uani d . . . 1 . .
H H1 -0.107811 0.457058 0.653652 0.032 Uiso calc U . R 1 . .
C C2 0.0974(2) 0.5055(3) 0.5386(4) 0.0257(8) Uani d . . . 1 . .
C C3 0.1671(2) 0.5959(3) 0.5098(5) 0.0282(9) Uani d . . . 1 . .
C C4 0.2422(3) 0.6081(3) 0.4207(5) 0.0351(10) Uani d . . . 1 . .
H H4 0.290404 0.668428 0.398706 0.042 Uiso calc U . R 1 . .
C C5 0.2482(3) 0.5343(3) 0.3637(5) 0.0357(10) Uani d . . . 1 . .
H H5 0.300364 0.54412 0.304555 0.043 Uiso calc U . R 1 . .
C C6 0.1782(3) 0.4467(3) 0.3928(5) 0.0385(10) Uani d . . . 1 . .
H H6 0.182468 0.39654 0.351471 0.046 Uiso calc U . R 1 . .
C C7 0.1011(3) 0.4293(3) 0.4813(5) 0.0305(9) Uani d . . . 1 . .
C C8 0.0265(3) 0.3315(3) 0.5142(5) 0.0358(10) Uani d . . . 1 . .
H H8 -0.026866 0.333706 0.561421 0.043 Uiso calc U . R 1 . .
C C9 0.0583(4) 0.2859(3) 0.6357(7) 0.0569(14) Uani d . . . 1 . .
H H9A 0.111179 0.283486 0.593001 0.085 Uiso calc U . R 1 . .
H H9B 0.008453 0.223622 0.657291 0.085 Uiso calc U . R 1 . .
H H9C 0.075865 0.321471 0.734798 0.085 Uiso calc U . R 1 . .
C C10 -0.0061(4) 0.2753(4) 0.3637(7) 0.0587(15) Uani d . . . 1 . .
H H10A -0.022319 0.307604 0.284624 0.088 Uiso calc U . R 1 . .
H H10B -0.059983 0.215781 0.387459 0.088 Uiso calc U . R 1 . .
H H10C 0.042813 0.26604 0.321308 0.088 Uiso calc U . R 1 . .
C C11 0.1587(2) 0.6766(3) 0.5680(5) 0.0307(9) Uani d . . . 1 . .
H H11 0.127885 0.659907 0.674427 0.037 Uiso calc U . R 1 . .
C C12 0.0972(3) 0.6933(3) 0.4542(5) 0.0367(10) Uani d . . . 1 . .
H H12A 0.125058 0.708485 0.347959 0.055 Uiso calc U . R 1 . .
H H12B 0.090312 0.744154 0.494139 0.055 Uiso calc U . R 1 . .
H H12C 0.036819 0.637835 0.447768 0.055 Uiso calc U . R 1 . .
C C13 0.2502(3) 0.7645(3) 0.5886(6) 0.0413(11) Uani d . . . 1 . .
H H13A 0.289728 0.752848 0.65884 0.062 Uiso calc U . R 1 . .
H H13B 0.24002 0.81181 0.635747 0.062 Uiso calc U . R 1 . .
H H13C 0.279734 0.785254 0.484386 0.062 Uiso calc U . R 1 . .
N N1 0.0215(2) 0.4921(2) 0.6357(4) 0.0263(7) Uani d . . . 1 . .
H H1A 0.03124 0.504675 0.738015 0.032 Uiso calc U . R 1 . .
O O1 -0.08748(16) 0.43940(18) 0.4417(3) 0.0308(7) Uani d . . . 1 . .

loop_
_atom_site_aniso_label
_atom_site_aniso_U_11
_atom_site_aniso_U_22
_atom_site_aniso_U_33
_atom_site_aniso_U_12
_atom_site_aniso_U_13
_atom_site_aniso_U_23
C1 0.0241(19) 0.031(2) 0.022(2) 0.0109(16) 0.0040(16) 0.0025(17)
C2 0.0179(17) 0.038(2) 0.0180(19) 0.0117(16) 0.0015(14) 0.0020(16)
C3 0.0218(19) 0.037(2) 0.0213(19) 0.0115(17) -0.0004(16) 0.0044(17)
C4 0.025(2) 0.045(2) 0.027(2) 0.0114(19) -0.0017(17) 0.0051(19)
C5 0.026(2) 0.057(3) 0.027(2) 0.023(2) 0.0008(17) 0.005(2)
C6 0.032(2) 0.055(3) 0.037(3) 0.028(2) -0.0023(19) -0.002(2)
C7 0.027(2) 0.040(2) 0.026(2) 0.0184(18) -0.0021(16) -0.0013(18)
C8 0.028(2) 0.035(2) 0.041(3) 0.0141(19) -0.0019(19) -0.0064(19)
C9 0.051(3) 0.044(3) 0.063(3) 0.014(2) -0.009(3) 0.009(3)
C10 0.051(3) 0.057(3) 0.060(4) 0.021(3) -0.017(3) -0.019(3)
C11 0.026(2) 0.033(2) 0.026(2) 0.0087(17) 0.0015(16) 0.0039(17)
C12 0.035(2) 0.036(2) 0.037(3) 0.0164(19) -0.0022(19) 0.0037(19)
C13 0.036(2) 0.036(2) 0.041(3) 0.0102(19) -0.006(2) 0.004(2)
N1 0.0228(16) 0.0347(17) 0.0166(16) 0.0109(14) 0.0004(13) 0.0020(13)
O1 0.0234(13) 0.0411(16) 0.0229(15) 0.0125(12) -0.0004(11) 0.0006(12)

loop_
_atom_type_symbol
_atom_type_description
_atom_type_scat_dispersion_real
_atom_type_scat_dispersion_imag
_atom_type_scat_source
C C 0.0033 0.0016 'International Tables Vol C Tables 4.2.6.8 and 6.1.1.4'
H H 0.0000 0.0000 'International Tables Vol C Tables 4.2.6.8 and 6.1.1.4'
N N 0.0061 0.0033 'International Tables Vol C Tables 4.2.6.8 and 6.1.1.4'
O O 0.0106 0.0060 'International Tables Vol C Tables 4.2.6.8 and 6.1.1.4'

loop_
_geom_angle_atom_site_label_1
_geom_angle_atom_site_label_2
_geom_angle_atom_site_label_3
_geom_angle_site_symmetry_1
_geom_angle_site_symmetry_3
_geom_angle
_geom_angle_publ_flag
O1 C1 N1 . . 125.6(3) ?
O1 C1 H1 . . 117.2 ?
N1 C1 H1 . . 117.2 ?
C7 C2 C3 . . 122.6(3) ?
C7 C2 N1 . . 119.6(3) ?
C3 C2 N1 . . 117.7(3) ?
C4 C3 C2 . . 117.3(4) ?
C4 C3 C11 . . 121.7(3) ?
C2 C3 C11 . . 121.0(3) ?
C5 C4 C3 . . 121.5(4) ?
C5 C4 H4 . . 119.3 ?
C3 C4 H4 . . 119.3 ?
C6 C5 C4 . . 119.7(4) ?
C6 C5 H5 . . 120.1 ?
C4 C5 H5 . . 120.1 ?
C5 C6 C7 . . 122.0(4) ?
C5 C6 H6 . . 119.0 ?
C7 C6 H6 . . 119.0 ?
C6 C7 C2 . . 117.0(4) ?
C6 C7 C8 . . 120.3(4) ?
C2 C7 C8 . . 122.7(3) ?
C10 C8 C7 . . 112.0(4) ?
C10 C8 C9 . . 110.6(4) ?
C7 C8 C9 . . 111.0(3) ?
C10 C8 H8 . . 107.7 ?
C7 C8 H8 . . 107.7 ?
C9 C8 H8 . . 107.7 ?
C8 C9 H9A . . 109.5 ?
C8 C9 H9B . . 109.5 ?
H9A C9 H9B . . 109.5 ?
C8 C9 H9C . . 109.5 ?
H9A C9 H9C . . 109.5 ?
H9B C9 H9C . . 109.5 ?
C8 C10 H10A . . 109.5 ?
C8 C10 H10B . . 109.5 ?
H10A C10 H10B . . 109.5 ?
C8 C10 H10C . . 109.5 ?
H10A C10 H10C . . 109.5 ?
H10B C10 H10C . . 109.5 ?
C3 C11 C13 . . 113.9(3) ?
C3 C11 C12 . . 109.8(3) ?
C13 C11 C12 . . 109.9(3) ?
C3 C11 H11 . . 107.7 ?
C13 C11 H11 . . 107.7 ?
C12 C11 H11 . . 107.7 ?
C11 C12 H12A . . 109.5 ?
C11 C12 H12B . . 109.5 ?
H12A C12 H12B . . 109.5 ?
C11 C12 H12C . . 109.5 ?
H12A C12 H12C . . 109.5 ?
H12B C12 H12C . . 109.5 ?
C11 C13 H13A . . 109.5 ?
C11 C13 H13B . . 109.5 ?
H13A C13 H13B . . 109.5 ?
C11 C13 H13C . . 109.5 ?
H13A C13 H13C . . 109.5 ?
H13B C13 H13C . . 109.5 ?
C1 N1 C2 . . 123.9(3) ?
C1 N1 H1A . . 118.1 ?
C2 N1 H1A . . 118.1 ?

loop_
_geom_bond_atom_site_label_1
_geom_bond_atom_site_label_2
_geom_bond_site_symmetry_2
_geom_bond_distance
_geom_bond_publ_flag
C1 O1 . 1.226(5) ?
C1 N1 . 1.332(5) ?
C1 H1 . 0.95 ?
C2 C7 . 1.402(5) ?
C2 C3 . 1.404(5) ?
C2 N1 . 1.436(4) ?
C3 C4 . 1.395(5) ?
C3 C11 . 1.518(6) ?
C4 C5 . 1.382(6) ?
C4 H4 . 0.95 ?
C5 C6 . 1.375(6) ?
C5 H5 . 0.95 ?
C6 C7 . 1.395(5) ?
C6 H6 . 0.95 ?
C7 C8 . 1.518(6) ?
C8 C10 . 1.507(7) ?
C8 C9 . 1.527(7) ?
C8 H8 . 1.0 ?
C9 H9A . 0.98 ?
C9 H9B . 0.98 ?
C9 H9C . 0.98 ?
C10 H10A . 0.98 ?
C10 H10B . 0.98 ?
C10 H10C . 0.98 ?
C11 C13 . 1.523(5) ?
C11 C12 . 1.536(5) ?
C11 H11 . 1.0 ?
C12 H12A . 0.98 ?
C12 H12B . 0.98 ?
C12 H12C . 0.98 ?
C13 H13A . 0.98 ?
C13 H13B . 0.98 ?
C13 H13C . 0.98 ?
N1 H1A . 0.88 ?
